data_1522263
loop_
_publ_author_name
'Yamada, Y.'
'Ye, J.'
'Horii, S.'
'Matsushita, A.'
'Kubo, S.'

_publ_section_title
;
 Crystal structure in Pr Ba2 Cu4 O8 single crystals
;
_journal_name_full 'Journal of Physics and Chemistry of Solids'
_journal_page_first 191
_journal_page_last 194
_journal_volume 62
_journal_year 2001
_chemical_formula_sum 'Ba2 Cu4 O8 Pr'
_chemical_name_systematic 'Pr Ba2 Cu4 O8'
_space_group_IT_number 65
_symmetry_space_group_name_Hall '-A 2 2'
_symmetry_space_group_name_H-M 'A m m m'
_cell_angle_alpha 90
_cell_angle_beta 90
_cell_angle_gamma 90
_cell_formula_units_Z 2
_cell_length_a 3.8837
_cell_length_b 3.90269
_cell_length_c 27.293
_cell_volume 413.677
_citation_journal_id_ASTM JPCSAW
_cod_data_source_file Yamada_JPCSAW_2001_1635.cif
_cod_data_source_block Ba2Cu4O8Pr1
_cod_original_cell_volume 413.6766
_cod_original_sg_symbol_Hall '-C 2 2 (z,x,y)'
_cod_original_formula_sum 'Ba2 Cu4 O8 Pr1'
_cod_database_code 1522263

loop_
_symmetry_equiv_pos_as_xyz
x,y,z
x,-y,-z
-x,y,-z
-x,-y,z
-x,-y,-z
-x,y,z
x,-y,z
x,y,-z
x,y+1/2,z+1/2
x,-y+1/2,-z+1/2
-x,y+1/2,-z+1/2
-x,-y+1/2,z+1/2
-x,-y+1/2,-z+1/2
-x,y+1/2,z+1/2
x,-y+1/2,z+1/2
x,y+1/2,-z+1/2

loop_
_atom_site_label
_atom_site_type_symbol
_atom_site_fract_x
_atom_site_fract_y
_atom_site_fract_z
_atom_site_occupancy
_atom_site_U_iso_or_equiv
O2 O-2 0.5 0 0.0552 1 0.0
Pr1 Pr+3 0.5 0.5 0 1 0.0
Cu1 Cu+2 0 0 0.21338 1 0.0
Cu2 Cu+2 0 0 0.06426 1 0.0
O4 O-2 0 0.5 0.2179 1 0.0
O3 O-2 0 0.5 0.0549 1 0.0
O1 O-2 0 0 0.1461 1 0.0
Ba1 Ba+2 0.5 0.5 0.13625 1 0.0
